data_7223567
loop_
_publ_author_name
'Han, Shan-Shan'
'Shi, Lu-Lu'
'Li, Ke'
'Zhao, Shan'
'Li, Bao-Long'
'Wu, Bing'

_publ_section_title
;
 Syntheses, structures and luminescence of a series of coordination
 polymers constructed with 4-substituted 1,2,4-triazole and biscarboxylate
 co-ligands
;
_journal_issue 129
_journal_name_full 'RSC Adv.'
_journal_page_first 107166
_journal_paper_doi 10.1039/C5RA19936K
_journal_volume 5
_journal_year 2015
_chemical_formula_sum 'C33 H24 Cd2 N8 O14'
_chemical_formula_weight 981.40
_chemical_name_systematic
; 
 ? 
;
_space_group_IT_number 14
_symmetry_cell_setting monoclinic
_symmetry_Int_Tables_number 14
_symmetry_space_group_name_Hall '-P 2yab'
_symmetry_space_group_name_H-M 'P 1 21/a 1'
_atom_sites_solution_hydrogens geom
_atom_sites_solution_primary direct
_atom_sites_solution_secondary difmap
_audit_creation_method SHELXL-97
_audit_update_record
;
2015-08-25 deposited with the CCDC.
2015-12-03 downloaded from the CCDC.
;
_cell_angle_alpha 90.00
_cell_angle_beta 118.020(4)
_cell_angle_gamma 90.00
_cell_formula_units_Z 4
_cell_length_a 15.964(4)
_cell_length_b 16.319(3)
_cell_length_c 16.578(4)
_cell_measurement_reflns_used 9945
_cell_measurement_temperature 223(2)
_cell_measurement_theta_max 27.6
_cell_measurement_theta_min 3.1
_cell_volume 3812.6(15)
_computing_cell_refinement CrystalClear
_computing_data_collection CrystalClear
_computing_data_reduction CrystalStructure
_computing_molecular_graphics 'Bruker SHELXTL'
_computing_publication_material 'Bruker SHELXTL'
_computing_structure_refinement 'SHELXL-97 (Sheldrick, 1997)'
_computing_structure_solution 'SHELXS-97 (Sheldrick, 1990)'
_diffrn_ambient_temperature 223(2)
_diffrn_detector_area_resol_mean 14.63
_diffrn_measured_fraction_theta_full 0.993
_diffrn_measured_fraction_theta_max 0.993
_diffrn_measurement_device_type 'Rigaku Saturn CCD'
_diffrn_measurement_method \w
_diffrn_radiation_monochromator graphite
_diffrn_radiation_source 'fine-focus sealed tube'
_diffrn_radiation_type MoK\a
_diffrn_radiation_wavelength 0.71075
_diffrn_reflns_av_R_equivalents 0.0518
_diffrn_reflns_av_sigmaI/netI 0.0678
_diffrn_reflns_limit_h_max 20
_diffrn_reflns_limit_h_min -19
_diffrn_reflns_limit_k_max 21
_diffrn_reflns_limit_k_min -19
_diffrn_reflns_limit_l_max 16
_diffrn_reflns_limit_l_min -21
_diffrn_reflns_number 24965
_diffrn_reflns_theta_full 27.49
_diffrn_reflns_theta_max 27.49
_diffrn_reflns_theta_min 3.05
_diffrn_standards_decay_% 0
_diffrn_standards_interval_count 0
_diffrn_standards_interval_time 0
_diffrn_standards_number 0
_exptl_absorpt_coefficient_mu 1.193
_exptl_absorpt_correction_T_max 0.7964
_exptl_absorpt_correction_T_min 0.4890
_exptl_absorpt_correction_type multi-scan
_exptl_absorpt_process_details 'Jacobson, R. (1998) Private communication'
_exptl_crystal_colour yellow
_exptl_crystal_density_diffrn 1.710
_exptl_crystal_density_method 'not measured'
_exptl_crystal_description platelet
_exptl_crystal_F_000 1944
_exptl_crystal_size_max 0.70
_exptl_crystal_size_mid 0.20
_exptl_crystal_size_min 0.20
_refine_diff_density_max 1.011
_refine_diff_density_min -1.242
_refine_diff_density_rms 0.134
_refine_ls_extinction_method none
_refine_ls_goodness_of_fit_ref 1.093
_refine_ls_hydrogen_treatment mixed
_refine_ls_matrix_type full
_refine_ls_number_parameters 548
_refine_ls_number_reflns 8684
_refine_ls_number_restraints 3
_refine_ls_restrained_S_all 1.093
_refine_ls_R_factor_all 0.0789
_refine_ls_R_factor_gt 0.0626
_refine_ls_shift/su_max 0.001
_refine_ls_shift/su_mean 0.000
_refine_ls_structure_factor_coef Fsqd
_refine_ls_weighting_details 'calc w=1/[\s^2^(Fo^2^)+(0.0740P)^2^+3.3600P] where P=(Fo^2^+2Fc^2^)/3'
_refine_ls_weighting_scheme calc
_refine_ls_wR_factor_gt 0.1492
_refine_ls_wR_factor_ref 0.1595
_reflns_number_gt 7291
_reflns_number_total 8684
_reflns_threshold_expression >2sigma(I)
_cod_data_source_file c5ra19936k2.cif
_cod_data_source_block cd-btpm-nip
_cod_depositor_comments
;
The following automatic conversions were performed:

'_symmetry_cell_setting' value 'Monoclinic' changed to 'monoclinic'
according to
/usr/data/users/saulius/crontab/automatic-downloads/rss-feeds/RSC/lib/dictionaries/cif_core.dic
dictionary named 'cif_core.dic' version 2.4.2 from 2011-04-26.

'_exptl_absorpt_correction_type' value 'Multi-scan' changed to
'multi-scan' according to
/usr/data/users/saulius/crontab/automatic-downloads/rss-feeds/RSC/lib/dictionaries/cif_core.dic
dictionary named 'cif_core.dic' version 2.4.2 from 2011-04-26.

Automatic conversion script
Id: cif_fix_values 4268 2015-11-12 08:31:59Z antanas 
;
_cod_original_cell_volume 3812.5(15)
_cod_original_sg_symbol_H-M P21/a
_cod_database_code 7223567

loop_
_symmetry_equiv_pos_as_xyz
'x, y, z'
'-x+1/2, y+1/2, -z'
'-x, -y, -z'
'x-1/2, -y-1/2, z'

loop_
_atom_site_label
_atom_site_type_symbol
_atom_site_fract_x
_atom_site_fract_y
_atom_site_fract_z
_atom_site_U_iso_or_equiv
_atom_site_adp_type
_atom_site_occupancy
_atom_site_symmetry_multiplicity
_atom_site_calc_flag
_atom_site_refinement_flags
Cd1 Cd 0.11495(3) 0.70281(2) 0.28863(3) 0.02689(12) Uani 1 1 d .
Cd2 Cd -0.16094(3) 0.72852(2) 0.17752(3) 0.02768(12) Uani 1 1 d .
O1 O -0.0216(3) 0.6216(2) 0.2094(3) 0.0441(11) Uani 1 1 d .
O2 O -0.1737(3) 0.6068(3) 0.1106(3) 0.0475(11) Uani 1 1 d .
O3 O -0.2718(3) 0.3826(3) -0.1357(3) 0.0463(11) Uani 1 1 d .
O4 O -0.1985(3) 0.2694(3) -0.0642(3) 0.0489(12) Uani 1 1 d .
O5 O 0.1502(19) 0.3358(15) 0.0817(18) 0.104(9) Uani 0.60 1 d P
O5' O 0.153(3) 0.3101(19) 0.119(2) 0.085(12) Uani 0.40 1 d P
O6 O 0.2034(4) 0.4276(4) 0.1856(5) 0.091(2) Uani 1 1 d .
O7 O -0.2414(3) 0.6770(3) 0.2531(3) 0.0413(10) Uani 1 1 d .
O8 O -0.2724(4) 0.7037(3) 0.3674(3) 0.0474(12) Uani 1 1 d .
O9 O -0.2058(4) 0.4966(3) 0.6124(3) 0.0527(13) Uani 1 1 d .
O10 O -0.1607(4) 0.3737(3) 0.5869(3) 0.0558(14) Uani 1 1 d .
O11 O -0.0075(5) 0.3493(4) 0.4009(5) 0.096(2) Uani 1 1 d .
O12 O -0.048(2) 0.4269(17) 0.287(2) 0.116(12) Uani 0.60 1 d P
O12' O -0.025(3) 0.446(2) 0.298(3) 0.073(9) Uani 0.40 1 d P
O13 O 0.2123(3) 0.6100(2) 0.2693(3) 0.0367(9) Uani 1 1 d D
H1W H 0.215(5) 0.568(2) 0.305(3) 0.044 Uiso 1 1 d D
H2W H 0.235(4) 0.589(3) 0.234(3) 0.044 Uiso 1 1 d D
O14 O 0.1984(10) 0.3315(6) 0.3744(9) 0.101(4) Uani 0.60 1 d P
O15 O 0.2990(10) 0.1825(11) 0.1534(12) 0.097(6) Uani 0.40 1 d P
N1 N 0.0298(3) 0.7820(3) 0.1576(3) 0.0314(10) Uani 1 1 d .
N2 N -0.0688(4) 0.7827(3) 0.1122(4) 0.0357(11) Uani 1 1 d .
N3 N -0.0174(3) 0.8487(3) 0.0291(3) 0.0299(10) Uani 1 1 d .
N4 N 0.0357(3) 0.7686(3) -0.6390(3) 0.0332(11) Uani 1 1 d .
N5 N -0.0614(3) 0.7760(3) -0.6804(3) 0.0301(10) Uani 1 1 d .
N6 N -0.0038(3) 0.8295(3) -0.5448(3) 0.0334(11) Uani 1 1 d .
N7 N 0.1392(5) 0.3862(4) 0.1306(6) 0.071(2) Uani 1 1 d .
N8 N -0.0443(5) 0.4111(4) 0.3576(5) 0.0661(19) Uani 1 1 d .
C1 C -0.0069(5) 1.0288(4) -0.2620(4) 0.0423(15) Uani 1 1 d .
H1A H 0.0493 1.0642 -0.2364 0.051 Uiso 1 1 calc R
H1B H -0.0630 1.0640 -0.2914 0.051 Uiso 1 1 calc R
C2 C -0.0109(5) 0.9819(3) -0.1852(4) 0.0336(13) Uani 1 1 d .
C3 C -0.0914(5) 0.9782(4) -0.1764(5) 0.0502(17) Uani 1 1 d .
H3A H -0.1459 1.0059 -0.2190 0.060 Uiso 1 1 calc R
C4 C -0.0954(5) 0.9346(4) -0.1061(5) 0.0487(17) Uani 1 1 d .
H4A H -0.1514 0.9332 -0.1008 0.058 Uiso 1 1 calc R
C5 C -0.0158(4) 0.8938(3) -0.0449(4) 0.0328(12) Uani 1 1 d .
C6 C 0.0666(5) 0.8964(5) -0.0519(5) 0.0542(19) Uani 1 1 d .
H6A H 0.1210 0.8686 -0.0092 0.065 Uiso 1 1 calc R
C7 C 0.0684(5) 0.9401(5) -0.1222(5) 0.0530(18) Uani 1 1 d .
H7A H 0.1246 0.9417 -0.1274 0.064 Uiso 1 1 calc R
C8 C -0.0029(5) 0.9732(3) -0.3332(4) 0.0345(13) Uani 1 1 d .
C9 C -0.0777(5) 0.9204(4) -0.3842(5) 0.0533(19) Uani 1 1 d .
H9A H -0.1297 0.9180 -0.3723 0.064 Uiso 1 1 calc R
C10 C -0.0773(5) 0.8719(4) -0.4513(5) 0.0522(18) Uani 1 1 d .
H10A H -0.1286 0.8368 -0.4853 0.063 Uiso 1 1 calc R
C11 C -0.0002(4) 0.8751(3) -0.4685(4) 0.0331(12) Uani 1 1 d .
C12 C 0.0754(5) 0.9251(4) -0.4173(5) 0.0452(16) Uani 1 1 d .
H12A H 0.1279 0.9270 -0.4285 0.054 Uiso 1 1 calc R
C13 C 0.0740(5) 0.9727(4) -0.3492(5) 0.0445(15) Uani 1 1 d .
H13A H 0.1268 1.0055 -0.3129 0.053 Uiso 1 1 calc R
C14 C 0.0588(4) 0.8225(3) 0.1066(4) 0.0332(12) Uani 1 1 d .
H14A H 0.1225 0.8319 0.1216 0.040 Uiso 1 1 calc R
C15 C -0.0949(4) 0.8217(4) 0.0365(4) 0.0389(14) Uani 1 1 d .
H15A H -0.1583 0.8304 -0.0077 0.047 Uiso 1 1 calc R
C16 C 0.0694(5) 0.8004(4) -0.5575(4) 0.0380(14) Uani 1 1 d .
H16A H 0.1340 0.8028 -0.5142 0.046 Uiso 1 1 calc R
C17 C -0.0823(4) 0.8120(3) -0.6221(4) 0.0347(13) Uani 1 1 d .
H17A H -0.1443 0.8242 -0.6330 0.042 Uiso 1 1 calc R
C18 C -0.0677(4) 0.5092(3) 0.1035(4) 0.0333(13) Uani 1 1 d .
C19 C -0.1416(4) 0.4675(3) 0.0338(4) 0.0331(12) Uani 1 1 d .
H19A H -0.2040 0.4874 0.0096 0.040 Uiso 1 1 calc R
C20 C -0.1229(4) 0.3953(3) -0.0004(4) 0.0332(12) Uani 1 1 d .
C21 C -0.0319(5) 0.3677(4) 0.0325(5) 0.0434(15) Uani 1 1 d .
H21A H -0.0192 0.3188 0.0104 0.052 Uiso 1 1 calc R
C22 C 0.0413(4) 0.4128(4) 0.0989(5) 0.0434(15) Uani 1 1 d .
C23 C 0.0245(5) 0.4823(4) 0.1362(5) 0.0405(14) Uani 1 1 d .
H23A H 0.0750 0.5108 0.1831 0.049 Uiso 1 1 calc R
C24 C -0.0888(5) 0.5848(3) 0.1441(5) 0.0375(14) Uani 1 1 d .
C25 C -0.2037(4) 0.3463(4) -0.0721(4) 0.0344(13) Uani 1 1 d .
C26 C -0.1894(4) 0.5821(3) 0.3764(4) 0.0344(13) Uani 1 1 d .
C27 C -0.1994(4) 0.5558(3) 0.4516(4) 0.0375(14) Uani 1 1 d .
H27A H -0.2314 0.5892 0.4746 0.045 Uiso 1 1 calc R
C28 C -0.1625(5) 0.4808(4) 0.4931(4) 0.0402(14) Uani 1 1 d .
C29 C -0.1114(5) 0.4341(4) 0.4608(5) 0.0438(15) Uani 1 1 d .
H29A H -0.0846 0.3839 0.4886 0.053 Uiso 1 1 calc R
C30 C -0.1004(5) 0.4617(4) 0.3891(5) 0.0425(15) Uani 1 1 d .
C31 C -0.1385(5) 0.5344(4) 0.3450(5) 0.0422(15) Uani 1 1 d .
H31A H -0.1303 0.5515 0.2950 0.051 Uiso 1 1 calc R
C32 C -0.2371(4) 0.6608(3) 0.3282(4) 0.0341(12) Uani 1 1 d .
C33 C -0.1774(5) 0.4492(4) 0.5712(5) 0.0418(15) Uani 1 1 d .

loop_
_atom_site_aniso_label
_atom_site_aniso_U_11
_atom_site_aniso_U_22
_atom_site_aniso_U_33
_atom_site_aniso_U_23
_atom_site_aniso_U_13
_atom_site_aniso_U_12
Cd1 0.0307(2) 0.0236(2) 0.0258(2) 0.00136(15) 0.01283(18) 0.00188(14)
Cd2 0.0288(2) 0.0266(2) 0.0266(2) -0.00026(16) 0.01216(18) -0.00025(14)
O1 0.048(3) 0.034(2) 0.044(3) -0.011(2) 0.016(2) -0.0118(19)
O2 0.041(3) 0.039(2) 0.059(3) -0.017(2) 0.020(2) -0.0026(19)
O3 0.037(3) 0.056(3) 0.038(3) -0.002(2) 0.011(2) -0.006(2)
O4 0.046(3) 0.038(2) 0.051(3) -0.020(2) 0.013(2) -0.0109(19)
O5 0.057(10) 0.103(17) 0.13(2) -0.041(13) 0.024(14) 0.023(10)
O5' 0.043(10) 0.063(15) 0.09(2) -0.038(13) -0.016(13) 0.029(11)
O6 0.030(3) 0.090(4) 0.120(6) -0.048(4) 0.010(3) -0.003(3)
O7 0.038(2) 0.048(2) 0.035(2) 0.014(2) 0.015(2) -0.0024(19)
O8 0.057(3) 0.047(2) 0.045(3) 0.017(2) 0.030(3) 0.019(2)
O9 0.087(4) 0.036(2) 0.053(3) 0.015(2) 0.049(3) 0.019(2)
O10 0.093(4) 0.038(2) 0.047(3) 0.016(2) 0.041(3) 0.016(2)
O11 0.130(6) 0.062(4) 0.127(6) 0.034(4) 0.087(5) 0.056(4)
O12 0.24(3) 0.056(11) 0.150(19) 0.023(10) 0.17(2) 0.038(14)
O12' 0.086(14) 0.07(2) 0.097(18) 0.044(14) 0.071(13) 0.033(13)
O13 0.039(2) 0.032(2) 0.047(3) 0.0018(19) 0.027(2) 0.0020(17)
O14 0.173(13) 0.051(6) 0.102(10) -0.008(6) 0.084(9) 0.000(7)
O15 0.041(9) 0.118(13) 0.098(14) -0.010(11) 0.004(8) 0.034(8)
N1 0.031(3) 0.031(2) 0.033(3) 0.007(2) 0.016(2) 0.0055(19)
N2 0.034(3) 0.045(3) 0.029(3) 0.008(2) 0.016(2) 0.005(2)
N3 0.033(3) 0.033(2) 0.024(2) 0.000(2) 0.014(2) -0.0014(19)
N4 0.028(3) 0.041(3) 0.028(3) -0.002(2) 0.011(2) 0.0044(19)
N5 0.029(3) 0.034(2) 0.026(3) -0.003(2) 0.012(2) -0.0008(18)
N6 0.030(3) 0.042(3) 0.029(3) -0.007(2) 0.015(2) 0.000(2)
N7 0.042(4) 0.063(4) 0.090(6) -0.029(4) 0.015(4) 0.008(3)
N8 0.084(5) 0.055(4) 0.079(5) 0.004(4) 0.055(5) 0.016(4)
C1 0.066(5) 0.034(3) 0.030(3) 0.003(3) 0.025(3) 0.001(3)
C2 0.055(4) 0.026(3) 0.022(3) -0.001(2) 0.020(3) -0.001(2)
C3 0.052(4) 0.056(4) 0.041(4) 0.015(3) 0.021(4) 0.011(3)
C4 0.039(4) 0.061(4) 0.048(4) 0.017(3) 0.022(3) 0.007(3)
C5 0.045(4) 0.031(3) 0.029(3) 0.005(2) 0.022(3) 0.004(2)
C6 0.039(4) 0.081(5) 0.046(4) 0.034(4) 0.023(3) 0.022(3)
C7 0.039(4) 0.083(5) 0.045(4) 0.026(4) 0.027(3) 0.014(3)
C8 0.049(4) 0.028(3) 0.029(3) 0.000(2) 0.020(3) 0.002(2)
C9 0.051(4) 0.074(5) 0.048(4) -0.020(4) 0.035(4) -0.011(4)
C10 0.039(4) 0.069(5) 0.054(5) -0.023(4) 0.026(4) -0.020(3)
C11 0.035(3) 0.040(3) 0.027(3) -0.005(2) 0.016(3) -0.003(2)
C12 0.036(4) 0.055(4) 0.048(4) -0.014(3) 0.024(3) -0.009(3)
C13 0.043(4) 0.048(4) 0.040(4) -0.008(3) 0.018(3) -0.014(3)
C14 0.032(3) 0.034(3) 0.032(3) 0.003(2) 0.014(3) 0.001(2)
C15 0.031(3) 0.049(3) 0.038(4) 0.010(3) 0.018(3) 0.005(3)
C16 0.031(3) 0.048(3) 0.034(3) -0.007(3) 0.015(3) 0.003(2)
C17 0.026(3) 0.043(3) 0.032(3) -0.006(3) 0.011(3) -0.003(2)
C18 0.042(3) 0.023(3) 0.038(3) -0.005(2) 0.021(3) -0.005(2)
C19 0.038(3) 0.029(3) 0.034(3) -0.006(2) 0.019(3) -0.002(2)
C20 0.038(3) 0.031(3) 0.032(3) -0.006(2) 0.018(3) -0.004(2)
C21 0.049(4) 0.034(3) 0.042(4) -0.020(3) 0.017(3) -0.003(3)
C22 0.032(3) 0.042(3) 0.047(4) -0.014(3) 0.011(3) 0.002(3)
C23 0.035(3) 0.039(3) 0.042(4) -0.011(3) 0.013(3) -0.006(2)
C24 0.049(4) 0.025(3) 0.044(4) -0.003(3) 0.025(3) -0.003(2)
C25 0.035(3) 0.041(3) 0.030(3) -0.014(3) 0.017(3) -0.011(2)
C26 0.036(3) 0.031(3) 0.035(3) 0.003(2) 0.016(3) 0.001(2)
C27 0.043(4) 0.033(3) 0.037(4) 0.005(3) 0.019(3) 0.011(3)
C28 0.048(4) 0.034(3) 0.037(4) 0.007(3) 0.019(3) 0.006(3)
C29 0.053(4) 0.029(3) 0.047(4) 0.010(3) 0.022(3) 0.009(3)
C30 0.047(4) 0.041(3) 0.046(4) 0.007(3) 0.027(3) 0.012(3)
C31 0.051(4) 0.041(3) 0.040(4) 0.010(3) 0.026(3) 0.003(3)
C32 0.031(3) 0.031(3) 0.036(3) 0.007(3) 0.013(3) -0.001(2)
C33 0.047(4) 0.036(3) 0.041(4) 0.013(3) 0.019(3) 0.010(3)

loop_
_atom_type_symbol
_atom_type_description
_atom_type_scat_dispersion_real
_atom_type_scat_dispersion_imag
_atom_type_scat_source
C C 0.0033 0.0016 'International Tables Vol C Tables 4.2.6.8 and 6.1.1.4'
H H 0.0000 0.0000 'International Tables Vol C Tables 4.2.6.8 and 6.1.1.4'
N N 0.0061 0.0033 'International Tables Vol C Tables 4.2.6.8 and 6.1.1.4'
O O 0.0106 0.0060 'International Tables Vol C Tables 4.2.6.8 and 6.1.1.4'
Cd Cd -0.8075 1.2024 'International Tables Vol C Tables 4.2.6.8 and 6.1.1.4'

loop_
_geom_angle_atom_site_label_1
_geom_angle_atom_site_label_2
_geom_angle_atom_site_label_3
_geom_angle
_geom_angle_site_symmetry_1
_geom_angle_site_symmetry_3
O10 Cd1 O8 91.03(19) 3_566 4_675
O10 Cd1 O13 79.10(16) 3_566 .
O8 Cd1 O13 96.84(16) 4_675 .
O10 Cd1 N1 165.45(18) 3_566 .
O8 Cd1 N1 97.00(18) 4_675 .
O13 Cd1 N1 111.77(16) . .
O10 Cd1 O1 90.92(18) 3_566 .
O8 Cd1 O1 169.69(16) 4_675 .
O13 Cd1 O1 93.47(15) . .
N1 Cd1 O1 79.08(16) . .
O10 Cd1 N4 78.74(17) 3_566 1_556
O8 Cd1 N4 82.56(17) 4_675 1_556
O13 Cd1 N4 157.81(16) . 1_556
N1 Cd1 N4 90.25(16) . 1_556
O1 Cd1 N4 87.89(16) . 1_556
O2 Cd2 O4 91.53(17) . 2_455
O2 Cd2 N5 132.33(17) . 1_556
O4 Cd2 N5 134.69(17) 2_455 1_556
O2 Cd2 O7 90.07(16) . .
O4 Cd2 O7 88.31(16) 2_455 .
N5 Cd2 O7 81.92(16) 1_556 .
O2 Cd2 N2 92.09(17) . .
O4 Cd2 N2 95.60(17) 2_455 .
N5 Cd2 N2 93.70(18) 1_556 .
O7 Cd2 N2 175.48(17) . .
C24 O1 Cd1 159.7(4) . .
C24 O2 Cd2 102.0(4) . .
C25 O4 Cd2 102.6(4) . 2_445
C32 O7 Cd2 146.0(4) . .
C32 O8 Cd1 120.6(4) . 4_575
C33 O10 Cd1 133.3(4) . 3_566
Cd1 O13 H1W 103(3) . .
Cd1 O13 H2W 149(4) . .
H1W O13 H2W 104(3) . .
C14 N1 N2 107.4(5) . .
C14 N1 Cd1 130.4(4) . .
N2 N1 Cd1 121.6(3) . .
C15 N2 N1 107.2(5) . .
C15 N2 Cd2 130.1(4) . .
N1 N2 Cd2 122.5(3) . .
C14 N3 C15 105.0(5) . .
C14 N3 C5 126.8(5) . .
C15 N3 C5 128.1(5) . .
C16 N4 N5 107.6(5) . .
C16 N4 Cd1 130.2(4) . 1_554
N5 N4 Cd1 122.1(3) . 1_554
C17 N5 N4 106.9(5) . .
C17 N5 Cd2 128.7(4) . 1_554
N4 N5 Cd2 124.3(3) . 1_554
C17 N6 C16 105.2(5) . .
C17 N6 C11 125.7(5) . .
C16 N6 C11 128.9(5) . .
O6 N7 O5 122.8(15) . .
O6 N7 O5' 120.6(16) . .
O6 N7 C22 119.2(6) . .
O5 N7 C22 115.1(14) . .
O5' N7 C22 117.4(17) . .
O12 N8 O11 123.7(15) . .
O11 N8 O12' 126.2(16) . .
O12 N8 C30 118.3(14) . .
O11 N8 C30 117.3(7) . .
O12' N8 C30 115.1(17) . .
C2 C1 C8 112.8(5) . .
C2 C1 H1A 109.0 . .
C8 C1 H1A 109.0 . .
C2 C1 H1B 109.0 . .
C8 C1 H1B 109.0 . .
H1A C1 H1B 107.8 . .
C3 C2 C7 118.1(6) . .
C3 C2 C1 121.9(6) . .
C7 C2 C1 120.0(6) . .
C2 C3 C4 121.9(6) . .
C2 C3 H3A 119.0 . .
C4 C3 H3A 119.0 . .
C5 C4 C3 118.6(6) . .
C5 C4 H4A 120.7 . .
C3 C4 H4A 120.7 . .
C4 C5 C6 120.9(6) . .
C4 C5 N3 119.8(5) . .
C6 C5 N3 119.2(5) . .
C5 C6 C7 119.2(6) . .
C5 C6 H6A 120.4 . .
C7 C6 H6A 120.4 . .
C6 C7 C2 121.2(6) . .
C6 C7 H7A 119.4 . .
C2 C7 H7A 119.4 . .
C13 C8 C9 118.0(6) . .
C13 C8 C1 121.6(6) . .
C9 C8 C1 120.4(6) . .
C10 C9 C8 121.5(6) . .
C10 C9 H9A 119.3 . .
C8 C9 H9A 119.3 . .
C9 C10 C11 119.2(6) . .
C9 C10 H10A 120.4 . .
C11 C10 H10A 120.4 . .
C12 C11 C10 120.2(6) . .
C12 C11 N6 120.7(5) . .
C10 C11 N6 119.0(5) . .
C11 C12 C13 119.5(6) . .
C11 C12 H12A 120.2 . .
C13 C12 H12A 120.2 . .
C8 C13 C12 121.5(6) . .
C8 C13 H13A 119.3 . .
C12 C13 H13A 119.3 . .
N1 C14 N3 109.7(5) . .
N1 C14 H14A 125.2 . .
N3 C14 H14A 125.2 . .
N2 C15 N3 110.7(5) . .
N2 C15 H15A 124.7 . .
N3 C15 H15A 124.7 . .
N4 C16 N6 109.3(5) . .
N4 C16 H16A 125.3 . .
N6 C16 H16A 125.3 . .
N5 C17 N6 110.9(5) . .
N5 C17 H17A 124.5 . .
N6 C17 H17A 124.5 . .
C23 C18 C19 120.3(5) . .
C23 C18 C24 120.3(5) . .
C19 C18 C24 119.5(6) . .
C18 C19 C20 119.6(6) . .
C18 C19 H19A 120.2 . .
C20 C19 H19A 120.2 . .
C21 C20 C19 120.3(6) . .
C21 C20 C25 119.7(5) . .
C19 C20 C25 120.0(5) . .
C20 C21 C22 119.1(5) . .
C20 C21 H21A 120.4 . .
C22 C21 H21A 120.4 . .
C23 C22 C21 121.7(6) . .
C23 C22 N7 119.0(6) . .
C21 C22 N7 119.3(6) . .
C22 C23 C18 118.9(6) . .
C22 C23 H23A 120.5 . .
C18 C23 H23A 120.5 . .
O2 C24 O1 123.5(5) . .
O2 C24 C18 117.2(6) . .
O1 C24 C18 119.3(6) . .
O3 C25 O4 123.1(5) . .
O3 C25 C20 119.7(5) . .
O4 C25 C20 117.1(6) . .
C31 C26 C27 119.6(5) . .
C31 C26 C32 120.9(5) . .
C27 C26 C32 119.4(5) . .
C28 C27 C26 120.7(5) . .
C28 C27 H27A 119.6 . .
C26 C27 H27A 119.6 . .
C27 C28 C29 118.7(6) . .
C27 C28 C33 121.5(6) . .
C29 C28 C33 119.8(5) . .
C30 C29 C28 119.7(6) . .
C30 C29 H29A 120.2 . .
C28 C29 H29A 120.2 . .
C29 C30 C31 122.9(6) . .
C29 C30 N8 118.2(6) . .
C31 C30 N8 118.9(6) . .
C30 C31 C26 118.3(6) . .
C30 C31 H31A 120.8 . .
C26 C31 H31A 120.8 . .
O7 C32 O8 125.0(5) . .
O7 C32 C26 119.2(5) . .
O8 C32 C26 115.8(5) . .
O9 C33 O10 126.0(6) . .
O9 C33 C28 120.0(5) . .
O10 C33 C28 114.0(6) . .

loop_
_geom_bond_atom_site_label_1
_geom_bond_atom_site_label_2
_geom_bond_distance
_geom_bond_site_symmetry_2
Cd1 O10 2.222(4) 3_566
Cd1 O8 2.250(4) 4_675
Cd1 O13 2.298(4) .
Cd1 N1 2.337(5) .
Cd1 O1 2.354(4) .
Cd1 N4 2.371(5) 1_556
Cd2 O2 2.238(4) .
Cd2 O4 2.246(5) 2_455
Cd2 N5 2.271(5) 1_556
Cd2 O7 2.333(4) .
Cd2 N2 2.369(5) .
O1 C24 1.262(7) .
O2 C24 1.251(7) .
O3 C25 1.252(7) .
O4 C25 1.260(7) .
O4 Cd2 2.246(5) 2_445
O5 N7 1.22(3) .
O5' N7 1.29(3) .
O6 N7 1.210(8) .
O7 C32 1.242(7) .
O8 C32 1.255(7) .
O8 Cd1 2.250(4) 4_575
O9 C33 1.251(7) .
O10 C33 1.261(7) .
O10 Cd1 2.222(4) 3_566
O11 N8 1.217(8) .
O12 N8 1.17(3) .
O12' N8 1.30(4) .
O13 H1W 0.892(19) .
O13 H2W 0.888(19) .
N1 C14 1.316(7) .
N1 N2 1.389(7) .
N2 C15 1.290(7) .
N3 C14 1.358(7) .
N3 C15 1.370(7) .
N3 C5 1.442(7) .
N4 C16 1.304(8) .
N4 N5 1.374(6) .
N4 Cd1 2.371(5) 1_554
N5 C17 1.302(7) .
N5 Cd2 2.271(5) 1_554
N6 C17 1.337(7) .
N6 C16 1.367(7) .
N6 C11 1.444(7) .
N7 C22 1.461(8) .
N8 C30 1.482(8) .
C1 C2 1.512(7) .
C1 C8 1.514(8) .
C1 H1A 0.9800 .
C1 H1B 0.9800 .
C2 C3 1.362(9) .
C2 C7 1.384(9) .
C3 C4 1.391(9) .
C3 H3A 0.9400 .
C4 C5 1.370(9) .
C4 H4A 0.9400 .
C5 C6 1.373(8) .
C6 C7 1.379(8) .
C6 H6A 0.9400 .
C7 H7A 0.9400 .
C8 C13 1.371(8) .
C8 C9 1.391(9) .
C9 C10 1.367(9) .
C9 H9A 0.9400 .
C10 C11 1.390(8) .
C10 H10A 0.9400 .
C11 C12 1.371(8) .
C12 C13 1.380(9) .
C12 H12A 0.9400 .
C13 H13A 0.9400 .
C14 H14A 0.9400 .
C15 H15A 0.9400 .
C16 H16A 0.9400 .
C17 H17A 0.9400 .
C18 C23 1.380(8) .
C18 C19 1.382(8) .
C18 C24 1.516(7) .
C19 C20 1.399(7) .
C19 H19A 0.9400 .
C20 C21 1.366(8) .
C20 C25 1.508(8) .
C21 C22 1.381(8) .
C21 H21A 0.9400 .
C22 C23 1.377(8) .
C23 H23A 0.9400 .
C26 C31 1.390(8) .
C26 C27 1.397(8) .
C26 C32 1.515(8) .
C27 C28 1.392(8) .
C27 H27A 0.9400 .
C28 C29 1.394(8) .
C28 C33 1.512(8) .
C29 C30 1.358(8) .
C29 H29A 0.9400 .
C30 C31 1.376(8) .
C31 H31A 0.9400 .

loop_
_geom_hbond_atom_site_label_D
_geom_hbond_atom_site_label_H
_geom_hbond_atom_site_label_A
_geom_hbond_distance_DH
_geom_hbond_distance_HA
_geom_hbond_distance_DA
_geom_hbond_angle_DHA
_geom_hbond_site_symmetry_A
O13 H1W O9 0.892(19) 1.79(2) 2.661(6) 165(5) 3_566
O13 H2W O3 0.888(19) 2.02(3) 2.791(6) 144(4) 3_565

loop_
_geom_torsion_atom_site_label_1
_geom_torsion_atom_site_label_2
_geom_torsion_atom_site_label_3
_geom_torsion_atom_site_label_4
_geom_torsion
_geom_torsion_site_symmetry_1
_geom_torsion_site_symmetry_4
O10 Cd1 O1 C24 -146.9(12) 3_566 .
O8 Cd1 O1 C24 112.2(14) 4_675 .
O13 Cd1 O1 C24 -67.8(12) . .
N1 Cd1 O1 C24 43.7(12) . .
N4 Cd1 O1 C24 134.4(12) 1_556 .
O4 Cd2 O2 C24 156.7(4) 2_455 .
N5 Cd2 O2 C24 -35.9(5) 1_556 .
O7 Cd2 O2 C24 -115.0(4) . .
N2 Cd2 O2 C24 61.0(4) . .
O2 Cd2 O7 C32 117.2(7) . .
O4 Cd2 O7 C32 -151.3(7) 2_455 .
N5 Cd2 O7 C32 -15.6(7) 1_556 .
O10 Cd1 N1 C14 174.3(6) 3_566 .
O8 Cd1 N1 C14 51.2(5) 4_675 .
O13 Cd1 N1 C14 -49.0(5) . .
O1 Cd1 N1 C14 -138.4(5) . .
N4 Cd1 N1 C14 133.8(5) 1_556 .
O10 Cd1 N1 N2 -16.0(9) 3_566 .
O8 Cd1 N1 N2 -139.0(4) 4_675 .
O13 Cd1 N1 N2 120.7(4) . .
O1 Cd1 N1 N2 31.3(4) . .
N4 Cd1 N1 N2 -56.5(4) 1_556 .
C14 N1 N2 C15 1.0(6) . .
Cd1 N1 N2 C15 -170.8(4) . .
C14 N1 N2 Cd2 -174.7(4) . .
Cd1 N1 N2 Cd2 13.5(6) . .
O2 Cd2 N2 C15 91.5(6) . .
O4 Cd2 N2 C15 -0.3(6) 2_455 .
N5 Cd2 N2 C15 -135.9(6) 1_556 .
O2 Cd2 N2 N1 -93.9(4) . .
O4 Cd2 N2 N1 174.3(4) 2_455 .
N5 Cd2 N2 N1 38.7(4) 1_556 .
C16 N4 N5 C17 0.0(6) . .
Cd1 N4 N5 C17 177.8(4) 1_554 .
C16 N4 N5 Cd2 -178.2(4) . 1_554
Cd1 N4 N5 Cd2 -0.4(6) 1_554 1_554
O5' O5 N7 O6 97(5) . .
O5' O5 N7 C22 -102(5) . .
O5 O5' N7 O6 -104(4) . .
O5 O5' N7 C22 95(5) . .
C8 C1 C2 C3 -107.9(7) . .
C8 C1 C2 C7 71.2(8) . .
C7 C2 C3 C4 0.5(10) . .
C1 C2 C3 C4 179.6(6) . .
C2 C3 C4 C5 -0.6(11) . .
C3 C4 C5 C6 0.7(11) . .
C3 C4 C5 N3 179.4(6) . .
C14 N3 C5 C4 -162.5(6) . .
C15 N3 C5 C4 18.7(9) . .
C14 N3 C5 C6 16.2(9) . .
C15 N3 C5 C6 -162.6(6) . .
C4 C5 C6 C7 -0.6(11) . .
N3 C5 C6 C7 -179.4(7) . .
C5 C6 C7 C2 0.5(12) . .
C3 C2 C7 C6 -0.4(11) . .
C1 C2 C7 C6 -179.5(7) . .
C2 C1 C8 C13 -116.6(7) . .
C2 C1 C8 C9 62.9(8) . .
C13 C8 C9 C10 -3.0(11) . .
C1 C8 C9 C10 177.5(7) . .
C8 C9 C10 C11 0.4(12) . .
C9 C10 C11 C12 1.4(11) . .
C9 C10 C11 N6 -174.4(7) . .
C17 N6 C11 C12 -146.0(6) . .
C16 N6 C11 C12 28.8(10) . .
C17 N6 C11 C10 29.8(9) . .
C16 N6 C11 C10 -155.3(7) . .
C10 C11 C12 C13 -0.6(10) . .
N6 C11 C12 C13 175.2(6) . .
C9 C8 C13 C12 3.9(10) . .
C1 C8 C13 C12 -176.7(6) . .
C11 C12 C13 C8 -2.1(11) . .
N2 N1 C14 N3 -0.8(6) . .
Cd1 N1 C14 N3 170.1(3) . .
C15 N3 C14 N1 0.3(6) . .
C5 N3 C14 N1 -178.7(5) . .
N1 N2 C15 N3 -0.8(7) . .
Cd2 N2 C15 N3 174.4(4) . .
C14 N3 C15 N2 0.4(7) . .
C5 N3 C15 N2 179.4(5) . .
N5 N4 C16 N6 -0.7(7) . .
Cd1 N4 C16 N6 -178.2(4) 1_554 .
C17 N6 C16 N4 1.0(7) . .
C11 N6 C16 N4 -174.6(5) . .
N4 N5 C17 N6 0.7(7) . .
Cd2 N5 C17 N6 178.8(4) 1_554 .
C16 N6 C17 N5 -1.0(7) . .
C11 N6 C17 N5 174.8(5) . .
C23 C18 C19 C20 3.2(9) . .
C24 C18 C19 C20 -176.6(5) . .
C18 C19 C20 C21 -2.3(9) . .
C18 C19 C20 C25 176.0(5) . .
C19 C20 C21 C22 -1.0(10) . .
C25 C20 C21 C22 -179.3(6) . .
C20 C21 C22 C23 3.6(11) . .
C20 C21 C22 N7 -176.5(7) . .
O6 N7 C22 C23 -3.4(12) . .
O5 N7 C22 C23 -164.7(15) . .
O5' N7 C22 C23 158(2) . .
O6 N7 C22 C21 176.7(8) . .
O5 N7 C22 C21 15.4(17) . .
O5' N7 C22 C21 -22(2) . .
C21 C22 C23 C18 -2.8(10) . .
N7 C22 C23 C18 177.3(7) . .
C19 C18 C23 C22 -0.7(9) . .
C24 C18 C23 C22 179.1(6) . .
Cd2 O2 C24 O1 9.7(7) . .
Cd2 O2 C24 C18 -171.1(4) . .
Cd1 O1 C24 O2 -109.0(12) . .
Cd1 O1 C24 C18 71.8(13) . .
C23 C18 C24 O2 179.1(6) . .
C19 C18 C24 O2 -1.2(8) . .
C23 C18 C24 O1 -1.7(9) . .
C19 C18 C24 O1 178.1(5) . .
Cd2 O4 C25 O3 -5.1(7) 2_445 .
Cd2 O4 C25 C20 175.0(4) 2_445 .
C21 C20 C25 O3 -141.0(6) . .
C19 C20 C25 O3 40.7(8) . .
C21 C20 C25 O4 39.0(8) . .
C19 C20 C25 O4 -139.3(6) . .
C31 C26 C27 C28 -2.8(10) . .
C32 C26 C27 C28 175.1(6) . .
C26 C27 C28 C29 3.1(10) . .
C26 C27 C28 C33 -176.5(6) . .
C27 C28 C29 C30 -1.4(11) . .
C33 C28 C29 C30 178.2(7) . .
C28 C29 C30 C31 -0.5(11) . .
C28 C29 C30 N8 179.0(7) . .
O12 N8 C30 C29 167(2) . .
O11 N8 C30 C29 -3.2(12) . .
O12' N8 C30 C29 -170(2) . .
O12 N8 C30 C31 -13(2) . .
O11 N8 C30 C31 176.3(8) . .
O12' N8 C30 C31 9(2) . .
C29 C30 C31 C26 0.8(11) . .
N8 C30 C31 C26 -178.7(6) . .
C27 C26 C31 C30 0.9(10) . .
C32 C26 C31 C30 -177.0(6) . .
Cd2 O7 C32 O8 102.3(8) . .
Cd2 O7 C32 C26 -80.3(8) . .
Cd1 O8 C32 O7 18.0(9) 4_575 .
Cd1 O8 C32 C26 -159.5(4) 4_575 .
C31 C26 C32 O7 9.7(9) . .
C27 C26 C32 O7 -168.2(6) . .
C31 C26 C32 O8 -172.6(6) . .
C27 C26 C32 O8 9.5(9) . .
Cd1 O10 C33 O9 -28.5(12) 3_566 .
Cd1 O10 C33 C28 153.1(5) 3_566 .
C27 C28 C33 O9 -14.8(11) . .
C29 C28 C33 O9 165.6(7) . .
C27 C28 C33 O10 163.7(7) . .
C29 C28 C33 O10 -15.9(10) . .
